data_4337811
loop_
_publ_author_name
'Maxim, Catalin'
'Branzea, Diana G.'
'Tiseanu, Carmen'
'Rouzi\`eres, Mathieu'
'Cl\'erac, Rodolphe'
'Andruh, Marius'
'Avarvari, Narcis'

_publ_section_title
;
 Cyanomethylene-bis(phosphonate)-Based Lanthanide Complexes: Structural,
 Photophysical, and Magnetic Investigations.
;
_journal_issue 5
_journal_name_full 'Inorganic chemistry'
_journal_page_first 2708
_journal_page_last 2717
_journal_paper_doi 10.1021/ic403104y
_journal_volume 53
_journal_year 2014
_chemical_formula_sum 'C36 H60 N3 O21 P6 Pr'
_chemical_formula_weight 1197.60
_chemical_name_systematic
;
 ?
;
_space_group_IT_number 19
_symmetry_cell_setting orthorhombic
_symmetry_space_group_name_Hall 'P 2ac 2ab'
_symmetry_space_group_name_H-M 'P 21 21 21'
_atom_sites_solution_hydrogens geom
_atom_sites_solution_primary direct
_atom_sites_solution_secondary difmap
_audit_creation_method SHELXL-97
_cell_angle_alpha 90.00
_cell_angle_beta 90.00
_cell_angle_gamma 90.00
_cell_formula_units_Z 4
_cell_length_a 12.1705(8)
_cell_length_b 16.5077(12)
_cell_length_c 26.6601(17)
_cell_measurement_reflns_used 1165
_cell_measurement_temperature 293(2)
_cell_measurement_theta_max 26.05
_cell_measurement_theta_min 1.65
_cell_volume 5356.2(6)
_computing_cell_refinement 'SELECT, CELL [STOE-IPDS]'
_computing_data_collection 'EXPOSE [STOE-IPDS]'
_computing_data_reduction 'INTEGRATE [STOE-IPDS]'
_computing_structure_refinement 'SHELXL-97 (Sheldrick, 1997)'
_computing_structure_solution 'SHELXS-97 (Sheldrick, 1997)'
_diffrn_ambient_temperature 293(2)
_diffrn_measured_fraction_theta_full 0.989
_diffrn_measured_fraction_theta_max 0.989
_diffrn_measurement_device_type Stoe-IPDS
_diffrn_measurement_method 'Rotation Phi. Incr. = 0.9'
_diffrn_radiation_monochromator graphite
_diffrn_radiation_source 'fine-focus sealed tube'
_diffrn_radiation_type MoK\a
_diffrn_radiation_wavelength 0.71073
_diffrn_reflns_av_R_equivalents 0.0429
_diffrn_reflns_av_sigmaI/netI 0.0331
_diffrn_reflns_limit_h_max 14
_diffrn_reflns_limit_h_min -14
_diffrn_reflns_limit_k_max 20
_diffrn_reflns_limit_k_min -20
_diffrn_reflns_limit_l_max 32
_diffrn_reflns_limit_l_min -32
_diffrn_reflns_number 33210
_diffrn_reflns_theta_full 25.89
_diffrn_reflns_theta_max 25.89
_diffrn_reflns_theta_min 1.96
_exptl_absorpt_coefficient_mu 1.161
_exptl_absorpt_correction_T_max 0.642
_exptl_absorpt_correction_T_min 0.413
_exptl_absorpt_correction_type multi-scan
_exptl_absorpt_process_details wingx
_exptl_crystal_colour 'pale green'
_exptl_crystal_density_diffrn 1.485
_exptl_crystal_density_meas ?
_exptl_crystal_density_method 'not measured'
_exptl_crystal_description prism
_exptl_crystal_F_000 2456
_exptl_crystal_size_max 0.8
_exptl_crystal_size_mid 0.5
_exptl_crystal_size_min 0.4
_refine_diff_density_max 0.431
_refine_diff_density_min -0.324
_refine_diff_density_rms 0.055
_refine_ls_abs_structure_details 'Flack H D (1983), Acta Cryst. A39, 876-881'
_refine_ls_abs_structure_Flack -0.018(6)
_refine_ls_extinction_method none
_refine_ls_goodness_of_fit_ref 1.019
_refine_ls_hydrogen_treatment constr
_refine_ls_matrix_type full
_refine_ls_number_parameters 604
_refine_ls_number_reflns 10282
_refine_ls_number_restraints 0
_refine_ls_restrained_S_all 1.019
_refine_ls_R_factor_all 0.0295
_refine_ls_R_factor_gt 0.0264
_refine_ls_shift/su_max 0.002
_refine_ls_shift/su_mean 0.000
_refine_ls_structure_factor_coef Fsqd
_refine_ls_weighting_details 'calc w=1/[\s^2^(Fo^2^)+(0.0426P)^2^+0.0000P] where P=(Fo^2^+2Fc^2^)/3'
_refine_ls_weighting_scheme calc
_refine_ls_wR_factor_gt 0.0653
_refine_ls_wR_factor_ref 0.0663
_reflns_number_gt 9578
_reflns_number_total 10282
_reflns_threshold_expression >2sigma(I)
_cod_data_source_file ic403104y_si_002.cif
_cod_data_source_block 2
_cod_depositor_comments
;
The following automatic conversions were performed:

'_exptl_crystal_density_meas' value 'not measured' was changed to '?'
- the value is perceived as not measured.

Automatic conversion script
Id: cif_fix_values 3008 2015-01-20 13:52:24Z robertas 
;
_cod_original_sg_symbol_H-M P212121
_cod_database_code 4337811

loop_
_symmetry_equiv_pos_as_xyz
'x, y, z'
'-x+1/2, -y, z+1/2'
'x+1/2, -y+1/2, -z'
'-x, y+1/2, -z+1/2'

loop_
_atom_site_label
_atom_site_type_symbol
_atom_site_fract_x
_atom_site_fract_y
_atom_site_fract_z
_atom_site_U_iso_or_equiv
_atom_site_adp_type
_atom_site_occupancy
_atom_site_symmetry_multiplicity
_atom_site_calc_flag
_atom_site_refinement_flags
Pr1 Pr 0.831755(13) 0.343935(9) 0.757016(5) 0.03318(5) Uani 1 1 d .
P1B P 0.86483(7) 0.33839(5) 0.89729(3) 0.03736(17) Uani 1 1 d .
P2B P 1.07453(7) 0.35672(5) 0.84102(3) 0.03718(17) Uani 1 1 d .
P2C P 0.81522(7) 0.25978(5) 0.62682(3) 0.03669(17) Uani 1 1 d .
P1C P 0.96323(7) 0.40382(5) 0.63832(3) 0.03576(17) Uani 1 1 d .
P2A P 0.72472(9) 0.54915(5) 0.80113(3) 0.0459(2) Uani 1 1 d .
P1A P 0.62504(8) 0.48491(6) 0.70746(4) 0.0478(2) Uani 1 1 d .
C1C C 0.8938(3) 0.3355(2) 0.60203(11) 0.0410(7) Uani 1 1 d .
O5A O 0.6816(2) 0.53420(17) 0.66419(10) 0.0559(6) Uani 1 1 d .
O3A O 0.6724(3) 0.55163(13) 0.85474(9) 0.0528(6) Uani 1 1 d .
O4A O 0.7828(2) 0.63466(14) 0.79576(9) 0.0531(6) Uani 1 1 d .
O1A O 0.8053(2) 0.48241(15) 0.79299(10) 0.0546(7) Uani 1 1 d .
O2B O 0.8195(2) 0.31660(16) 0.84732(8) 0.0533(6) Uani 1 1 d .
C1A C 0.6170(3) 0.5447(2) 0.75995(16) 0.0560(9) Uani 1 1 d .
O1B O 1.0098(2) 0.37268(16) 0.79485(9) 0.0498(6) Uani 1 1 d .
O2A O 0.6816(3) 0.40618(16) 0.71564(11) 0.0683(8) Uani 1 1 d .
C8A C 0.4973(4) 0.4378(3) 0.63677(17) 0.0692(12) Uani 1 1 d .
H8A1 H 0.4205 0.4326 0.6276 0.083 Uiso 1 1 calc R
H8A2 H 0.5294 0.3841 0.6367 0.083 Uiso 1 1 calc R
C2B C 1.0600(3) 0.3828(2) 0.94014(13) 0.0492(8) Uani 1 1 d .
O6A O 0.5047(2) 0.47161(19) 0.68752(10) 0.0610(7) Uani 1 1 d .
C2A C 0.5251(4) 0.5959(3) 0.76631(18) 0.0712(12) Uani 1 1 d .
C1B C 1.0027(3) 0.36195(19) 0.89618(12) 0.0421(7) Uani 1 1 d .
C2C C 0.9063(3) 0.3413(3) 0.54938(14) 0.0566(9) Uani 1 1 d .
O1C O 0.8029(2) 0.26231(14) 0.68206(9) 0.0512(6) Uani 1 1 d .
C7A C 0.8491(4) 0.6962(3) 0.92896(16) 0.0669(11) Uani 1 1 d .
H7A1 H 0.8063 0.6993 0.9591 0.100 Uiso 1 1 calc R
H7A2 H 0.8815 0.7481 0.9222 0.100 Uiso 1 1 calc R
H7A3 H 0.9061 0.6565 0.9330 0.100 Uiso 1 1 calc R
C3A C 0.8445(3) 0.6672(2) 0.83774(14) 0.0572(9) Uani 1 1 d .
H3A1 H 0.8708 0.7209 0.8293 0.069 Uiso 1 1 calc R
H3A2 H 0.9079 0.6331 0.8440 0.069 Uiso 1 1 calc R
N1B N 1.1099(3) 0.4008(3) 0.97495(14) 0.0754(11) Uani 1 1 d .
O2C O 0.9385(3) 0.40258(18) 0.69285(9) 0.0647(8) Uani 1 1 d .
C11A C 0.5534(5) 0.4452(4) 0.5484(2) 0.0978(19) Uani 1 1 d .
H11A H 0.4790 0.4400 0.5369 0.147 Uiso 1 1 calc R
H11B H 0.5851 0.3924 0.5523 0.147 Uiso 1 1 calc R
H11C H 0.5952 0.4755 0.5243 0.147 Uiso 1 1 calc R
C12A C 0.5010(4) 0.5732(3) 0.59418(18) 0.0774(14) Uani 1 1 d .
H12A H 0.4264 0.5673 0.5830 0.116 Uiso 1 1 calc R
H12B H 0.5411 0.6056 0.5705 0.116 Uiso 1 1 calc R
H12C H 0.5020 0.5992 0.6264 0.116 Uiso 1 1 calc R
N1A N 0.4495(4) 0.6367(3) 0.7712(2) 0.1109(18) Uani 1 1 d .
N1C N 0.9158(4) 0.3462(3) 0.50708(13) 0.0956(15) Uani 1 1 d .
C5A C 0.7747(3) 0.67181(19) 0.88500(13) 0.0456(8) Uani 1 1 d .
C9A C 0.6743(4) 0.4986(3) 0.61463(15) 0.0641(10) Uani 1 1 d .
H9A1 H 0.7096 0.4459 0.6148 0.077 Uiso 1 1 calc R
H9A2 H 0.7128 0.5327 0.5908 0.077 Uiso 1 1 calc R
C10A C 0.5548(3) 0.4891(3) 0.59834(15) 0.0617(11) Uani 1 1 d .
C4A C 0.7325(4) 0.5877(2) 0.89650(14) 0.0549(9) Uani 1 1 d .
H4A1 H 0.7942 0.5531 0.9050 0.066 Uiso 1 1 calc R
H4A2 H 0.6846 0.5904 0.9255 0.066 Uiso 1 1 calc R
C6A C 0.6810(4) 0.7313(2) 0.87821(18) 0.0667(11) Uani 1 1 d .
H6A1 H 0.6376 0.7330 0.9083 0.100 Uiso 1 1 calc R
H6A2 H 0.6359 0.7144 0.8506 0.100 Uiso 1 1 calc R
H6A3 H 0.7102 0.7842 0.8715 0.100 Uiso 1 1 calc R
O6B O 1.1731(2) 0.41793(14) 0.84596(9) 0.0479(5) Uani 1 1 d .
O3B O 0.8459(2) 0.26657(13) 0.93545(9) 0.0480(6) Uani 1 1 d .
O5B O 1.1335(2) 0.27113(14) 0.83774(11) 0.0559(7) Uani 1 1 d .
O5C O 0.86606(19) 0.17651(13) 0.60936(9) 0.0457(5) Uani 1 1 d .
O4C O 0.9421(2) 0.49032(14) 0.61596(10) 0.0466(6) Uani 1 1 d .
O6C O 0.70207(19) 0.26406(13) 0.59754(10) 0.0459(6) Uani 1 1 d .
O4B O 0.8014(2) 0.41002(14) 0.92261(11) 0.0539(6) Uani 1 1 d .
C4C C 1.1594(3) 0.4554(2) 0.6481(2) 0.0715(13) Uani 1 1 d .
H4C1 H 1.2355 0.4423 0.6410 0.086 Uiso 1 1 calc R
H4C2 H 1.1512 0.4586 0.6843 0.086 Uiso 1 1 calc R
C6C C 1.1538(6) 0.5377(4) 0.56945(19) 0.105(2) Uani 1 1 d .
H6C1 H 1.1361 0.5902 0.5562 0.157 Uiso 1 1 calc R
H6C2 H 1.1090 0.4975 0.5534 0.157 Uiso 1 1 calc R
H6C3 H 1.2299 0.5261 0.5633 0.157 Uiso 1 1 calc R
O3C O 1.0901(2) 0.39152(13) 0.62918(12) 0.0576(7) Uani 1 1 d .
C5C C 1.1323(3) 0.5369(2) 0.62535(14) 0.0504(9) Uani 1 1 d .
C4B C 1.3118(3) 0.3257(3) 0.81033(17) 0.0616(10) Uani 1 1 d .
C3B C 1.2618(3) 0.4095(3) 0.80973(17) 0.0616(11) Uani 1 1 d .
H3B1 H 1.3184 0.4490 0.8171 0.074 Uiso 1 1 calc R
H3B2 H 1.2336 0.4207 0.7764 0.074 Uiso 1 1 calc R
C3C C 1.0132(3) 0.5547(2) 0.63569(15) 0.0518(9) Uani 1 1 d .
H3C1 H 1.0020 0.5596 0.6716 0.062 Uiso 1 1 calc R
H3C2 H 0.9934 0.6059 0.6203 0.062 Uiso 1 1 calc R
C10B C 0.6746(3) 0.3238(2) 0.97178(13) 0.0512(8) Uani 1 1 d .
C9B C 0.6854(4) 0.3945(3) 0.9358(2) 0.0739(13) Uani 1 1 d .
H9B1 H 0.6441 0.3829 0.9055 0.089 Uiso 1 1 calc R
H9B2 H 0.6542 0.4426 0.9510 0.089 Uiso 1 1 calc R
C7C C 1.2027(4) 0.6003(2) 0.65248(18) 0.0678(12) Uani 1 1 d .
H7C1 H 1.1871 0.5987 0.6878 0.102 Uiso 1 1 calc R
H7C2 H 1.1859 0.6532 0.6396 0.102 Uiso 1 1 calc R
H7C3 H 1.2790 0.5887 0.6470 0.102 Uiso 1 1 calc R
C9C C 0.7945(4) 0.1064(2) 0.60894(16) 0.0566(10) Uani 1 1 d .
H9C1 H 0.7686 0.0959 0.6427 0.068 Uiso 1 1 calc R
H9C2 H 0.8355 0.0594 0.5978 0.068 Uiso 1 1 calc R
C11B C 0.7219(5) 0.3439(5) 1.02145(18) 0.107(2) Uani 1 1 d .
H11D H 0.7991 0.3544 1.0179 0.161 Uiso 1 1 calc R
H11E H 0.7112 0.2992 1.0440 0.161 Uiso 1 1 calc R
H11F H 0.6861 0.3912 1.0347 0.161 Uiso 1 1 calc R
C8B C 0.7301(4) 0.2513(2) 0.94905(17) 0.0616(10) Uani 1 1 d .
H8B1 H 0.7272 0.2067 0.9727 0.074 Uiso 1 1 calc R
H8B2 H 0.6901 0.2350 0.9192 0.074 Uiso 1 1 calc R
C8C C 0.6325(3) 0.1920(2) 0.59417(16) 0.0556(9) Uani 1 1 d .
H8C1 H 0.5713 0.2029 0.5718 0.067 Uiso 1 1 calc R
H8C2 H 0.6028 0.1796 0.6271 0.067 Uiso 1 1 calc R
C5B C 1.2240(4) 0.2642(3) 0.8020(2) 0.0775(14) Uani 1 1 d .
H5B1 H 1.1953 0.2703 0.7682 0.093 Uiso 1 1 calc R
H5B2 H 1.2559 0.2105 0.8046 0.093 Uiso 1 1 calc R
C10C C 0.6971(3) 0.1192(2) 0.57471(14) 0.0521(9) Uani 1 1 d .
C11C C 0.7342(4) 0.1319(3) 0.52082(16) 0.0731(13) Uani 1 1 d .
H11G H 0.7801 0.1791 0.5190 0.110 Uiso 1 1 calc R
H11H H 0.6710 0.1393 0.4997 0.110 Uiso 1 1 calc R
H11I H 0.7748 0.0854 0.5097 0.110 Uiso 1 1 calc R
C7B C 1.3924(5) 0.3210(5) 0.7661(3) 0.123(3) Uani 1 1 d .
H7B1 H 1.4500 0.3600 0.7708 0.185 Uiso 1 1 calc R
H7B2 H 1.3541 0.3324 0.7355 0.185 Uiso 1 1 calc R
H7B3 H 1.4235 0.2676 0.7645 0.185 Uiso 1 1 calc R
C6B C 1.3697(5) 0.3134(4) 0.8602(3) 0.118(2) Uani 1 1 d .
H6B1 H 1.4252 0.3542 0.8644 0.176 Uiso 1 1 calc R
H6B2 H 1.4032 0.2608 0.8608 0.176 Uiso 1 1 calc R
H6B3 H 1.3172 0.3175 0.8870 0.176 Uiso 1 1 calc R
O1 O 0.9493(2) 0.21442(14) 0.76116(12) 0.0608(7) Uani 1 1 d .
C12B C 0.5504(4) 0.3065(4) 0.9778(2) 0.0859(15) Uani 1 1 d .
H12D H 0.5147 0.3532 0.9918 0.129 Uiso 1 1 calc R
H12E H 0.5403 0.2610 0.9998 0.129 Uiso 1 1 calc R
H12F H 0.5190 0.2944 0.9456 0.129 Uiso 1 1 calc R
C12C C 0.6202(5) 0.0459(3) 0.5785(2) 0.0850(16) Uani 1 1 d .
H12G H 0.5976 0.0388 0.6127 0.127 Uiso 1 1 calc R
H12H H 0.6581 -0.0018 0.5672 0.127 Uiso 1 1 calc R
H12I H 0.5567 0.0548 0.5578 0.127 Uiso 1 1 calc R
O2 O 0.6781(2) 0.24878(17) 0.77771(10) 0.0601(7) Uani 1 1 d .
O1W O 0.5400(3) 0.94356(18) 0.22452(14) 0.0838(10) Uani 1 1 d .

loop_
_atom_site_aniso_label
_atom_site_aniso_U_11
_atom_site_aniso_U_22
_atom_site_aniso_U_33
_atom_site_aniso_U_23
_atom_site_aniso_U_13
_atom_site_aniso_U_12
Pr1 0.04124(8) 0.03003(7) 0.02828(7) 0.00157(6) -0.00161(6) -0.00446(7)
P1B 0.0465(4) 0.0353(4) 0.0302(4) 0.0036(3) 0.0022(3) -0.0006(4)
P2B 0.0372(4) 0.0391(4) 0.0352(4) -0.0027(3) -0.0012(3) 0.0013(4)
P2C 0.0376(4) 0.0373(4) 0.0352(4) -0.0056(3) -0.0005(3) -0.0045(3)
P1C 0.0353(4) 0.0370(4) 0.0350(4) 0.0030(3) 0.0016(3) -0.0070(3)
P2A 0.0594(6) 0.0367(4) 0.0414(5) -0.0004(3) -0.0056(4) 0.0090(4)
P1A 0.0486(5) 0.0452(5) 0.0495(5) 0.0071(4) -0.0159(4) 0.0023(4)
C1C 0.0409(17) 0.0485(18) 0.0336(15) -0.0018(14) -0.0001(12) -0.0002(16)
O5A 0.0433(14) 0.0653(15) 0.0592(15) 0.0068(12) -0.0039(12) -0.0071(13)
O3A 0.0743(17) 0.0370(11) 0.0470(13) -0.0004(9) 0.0012(14) -0.0049(13)
O4A 0.0719(17) 0.0453(13) 0.0422(13) 0.0007(10) 0.0044(11) -0.0037(12)
O1A 0.0621(17) 0.0475(13) 0.0542(14) -0.0137(11) -0.0204(12) 0.0153(12)
O2B 0.0566(15) 0.0688(15) 0.0345(11) 0.0042(10) 0.0029(11) -0.0206(13)
C1A 0.059(2) 0.054(2) 0.055(2) -0.0001(18) -0.0115(18) 0.0163(17)
O1B 0.0415(13) 0.0722(16) 0.0356(12) 0.0033(11) -0.0004(10) -0.0018(12)
O2A 0.093(2) 0.0493(14) 0.0622(17) -0.0067(12) -0.0416(17) 0.0180(15)
C8A 0.053(2) 0.090(3) 0.064(3) 0.003(2) -0.018(2) -0.010(2)
C2B 0.052(2) 0.059(2) 0.0374(18) -0.0029(15) 0.0007(15) 0.0003(17)
O6A 0.0484(15) 0.0819(19) 0.0526(15) 0.0130(14) -0.0057(12) -0.0107(15)
C2A 0.078(3) 0.070(3) 0.066(3) 0.006(2) -0.012(2) 0.021(2)
C1B 0.0485(18) 0.0448(18) 0.0330(15) -0.0003(12) -0.0018(13) -0.0008(15)
C2C 0.054(2) 0.070(2) 0.046(2) 0.001(2) -0.0016(15) -0.016(2)
O1C 0.0683(17) 0.0450(12) 0.0402(12) -0.0079(10) 0.0065(11) -0.0224(12)
C7A 0.075(3) 0.065(2) 0.060(2) -0.0111(19) 0.006(2) -0.013(2)
C3A 0.062(2) 0.055(2) 0.054(2) -0.0057(16) 0.0092(17) -0.005(2)
N1B 0.076(3) 0.105(3) 0.045(2) -0.0099(19) -0.0113(18) -0.008(2)
O2C 0.089(2) 0.0704(17) 0.0350(13) 0.0031(12) 0.0040(13) -0.0460(16)
C11A 0.095(4) 0.137(5) 0.062(3) -0.016(3) -0.023(3) 0.036(4)
C12A 0.064(3) 0.105(4) 0.062(3) 0.018(3) -0.006(2) 0.032(3)
N1A 0.103(3) 0.114(4) 0.115(4) -0.014(3) -0.024(3) 0.067(3)
N1C 0.110(3) 0.138(4) 0.039(2) 0.005(2) 0.0030(18) -0.047(3)
C5A 0.055(2) 0.0342(17) 0.0475(18) -0.0020(13) 0.0056(15) -0.0014(15)
C9A 0.048(2) 0.084(3) 0.060(2) 0.015(2) 0.003(2) 0.014(2)
C10A 0.054(2) 0.084(3) 0.047(2) 0.009(2) -0.0126(17) 0.013(2)
C4A 0.079(3) 0.0411(18) 0.044(2) 0.0001(15) -0.0011(18) -0.0047(19)
C6A 0.075(3) 0.0413(18) 0.083(3) -0.0051(18) 0.007(3) 0.007(2)
O6B 0.0448(13) 0.0463(12) 0.0525(13) -0.0049(10) 0.0036(12) -0.0042(12)
O3B 0.0600(16) 0.0410(11) 0.0429(12) 0.0112(9) 0.0097(12) 0.0052(12)
O5B 0.0505(15) 0.0419(13) 0.0754(18) -0.0089(12) 0.0097(13) 0.0048(11)
O5C 0.0450(12) 0.0405(12) 0.0516(13) -0.0080(9) -0.0047(10) 0.0056(10)
O4C 0.0455(14) 0.0386(12) 0.0557(14) -0.0001(10) -0.0058(11) 0.0019(10)
O6C 0.0389(13) 0.0371(11) 0.0617(15) -0.0044(10) -0.0063(10) 0.0003(10)
O4B 0.0562(16) 0.0344(11) 0.0711(17) 0.0032(11) 0.0231(12) 0.0007(11)
C4C 0.0327(19) 0.0414(19) 0.140(4) -0.016(2) -0.016(2) -0.0055(18)
C6C 0.134(5) 0.112(4) 0.069(3) -0.033(3) 0.051(3) -0.076(4)
O3C 0.0375(13) 0.0309(12) 0.104(2) -0.0064(12) -0.0032(13) 0.0010(10)
C5C 0.057(2) 0.0378(17) 0.056(2) -0.0102(15) 0.0150(16) -0.0176(16)
C4B 0.039(2) 0.071(3) 0.075(3) -0.007(2) 0.0026(17) 0.0068(18)
C3B 0.048(2) 0.072(3) 0.065(3) 0.004(2) 0.0081(19) -0.005(2)
C3C 0.062(2) 0.0319(16) 0.061(2) -0.0038(15) -0.0047(18) 0.0016(16)
C10B 0.055(2) 0.053(2) 0.0450(18) 0.0004(14) 0.0127(17) -0.0063(18)
C9B 0.064(3) 0.054(2) 0.104(4) 0.018(2) 0.033(3) 0.009(2)
C7C 0.074(3) 0.050(2) 0.079(3) -0.022(2) 0.019(2) -0.025(2)
C9C 0.072(3) 0.0385(18) 0.059(2) -0.0013(16) -0.0117(19) -0.0034(17)
C11B 0.111(4) 0.156(6) 0.055(3) -0.031(4) 0.014(3) -0.023(5)
C8B 0.074(3) 0.050(2) 0.061(2) 0.0091(18) 0.017(2) -0.007(2)
C8C 0.0426(19) 0.055(2) 0.069(3) -0.0029(18) -0.0097(17) -0.0140(17)
C5B 0.066(3) 0.066(3) 0.100(4) -0.027(3) 0.017(3) 0.008(2)
C10C 0.068(3) 0.0383(17) 0.050(2) -0.0027(14) -0.0150(17) -0.0121(17)
C11C 0.101(4) 0.070(3) 0.048(2) -0.0120(19) -0.005(2) -0.015(3)
C7B 0.080(4) 0.148(6) 0.141(6) -0.031(5) 0.051(4) 0.007(4)
C6B 0.074(4) 0.131(5) 0.147(6) 0.039(5) -0.039(4) 0.011(4)
O1 0.0663(16) 0.0441(12) 0.0721(17) -0.0060(13) -0.0050(14) 0.0079(12)
C12B 0.066(3) 0.090(3) 0.102(4) 0.020(3) 0.024(3) -0.006(3)
C12C 0.104(4) 0.054(2) 0.097(4) 0.008(2) -0.028(3) -0.035(3)
O2 0.0503(15) 0.0728(17) 0.0572(15) 0.0141(13) -0.0047(13) -0.0204(14)
O1W 0.110(3) 0.0494(16) 0.092(2) 0.0113(15) -0.012(2) -0.0016(17)

loop_
_atom_type_symbol
_atom_type_description
_atom_type_scat_dispersion_real
_atom_type_scat_dispersion_imag
_atom_type_scat_source
C C 0.0033 0.0016 'International Tables Vol C Tables 4.2.6.8 and 6.1.1.4'
H H 0.0000 0.0000 'International Tables Vol C Tables 4.2.6.8 and 6.1.1.4'
N N 0.0061 0.0033 'International Tables Vol C Tables 4.2.6.8 and 6.1.1.4'
O O 0.0106 0.0060 'International Tables Vol C Tables 4.2.6.8 and 6.1.1.4'
P P 0.1023 0.0942 'International Tables Vol C Tables 4.2.6.8 and 6.1.1.4'
Pr Pr -0.2180 2.8214 'International Tables Vol C Tables 4.2.6.8 and 6.1.1.4'

loop_
_geom_angle_atom_site_label_1
_geom_angle_atom_site_label_2
_geom_angle_atom_site_label_3
_geom_angle
O2C Pr1 O2A 84.77(12)
O2C Pr1 O1B 74.35(9)
O2A Pr1 O1B 142.58(10)
O2C Pr1 O1C 73.20(8)
O2A Pr1 O1C 75.33(9)
O1B Pr1 O1C 125.13(9)
O2C Pr1 O2B 145.22(9)
O2A Pr1 O2B 119.33(11)
O1B Pr1 O2B 71.56(8)
O1C Pr1 O2B 133.98(8)
O2C Pr1 O1A 88.50(10)
O2A Pr1 O1A 71.49(8)
O1B Pr1 O1A 77.16(9)
O1C Pr1 O1A 143.33(8)
O2B Pr1 O1A 77.53(9)
O2C Pr1 O2 146.05(9)
O2A Pr1 O2 78.37(11)
O1B Pr1 O2 134.05(8)
O1C Pr1 O2 74.11(9)
O2B Pr1 O2 67.87(8)
O1A Pr1 O2 113.13(10)
O2C Pr1 O1 93.79(11)
O2A Pr1 O1 143.96(9)
O1B Pr1 O1 69.51(9)
O1C Pr1 O1 69.86(9)
O2B Pr1 O1 80.73(10)
O1A Pr1 O1 144.54(9)
O2 Pr1 O1 83.38(9)
O2B P1B O4B 112.73(16)
O2B P1B O3B 109.98(14)
O4B P1B O3B 102.55(13)
O2B P1B C1B 113.62(15)
O4B P1B C1B 108.51(15)
O3B P1B C1B 108.83(15)
O1B P2B O6B 111.09(14)
O1B P2B O5B 110.62(16)
O6B P2B O5B 103.36(14)
O1B P2B C1B 115.59(15)
O6B P2B C1B 106.55(15)
O5B P2B C1B 108.85(16)
O1C P2C O5C 110.95(14)
O1C P2C O6C 113.64(15)
O5C P2C O6C 103.56(13)
O1C P2C C1C 114.90(14)
O5C P2C C1C 107.70(15)
O6C P2C C1C 105.27(14)
O2C P1C O4C 110.57(16)
O2C P1C O3C 110.38(18)
O4C P1C O3C 102.68(14)
O2C P1C C1C 116.40(15)
O4C P1C C1C 107.72(15)
O3C P1C C1C 108.16(15)
O1A P2A O3A 114.81(15)
O1A P2A O4A 110.59(16)
O3A P2A O4A 103.92(13)
O1A P2A C1A 112.25(16)
O3A P2A C1A 106.0(2)
O4A P2A C1A 108.77(17)
O2A P1A O5A 110.94(19)
O2A P1A O6A 111.01(17)
O5A P1A O6A 103.45(15)
O2A P1A C1A 114.19(17)
O5A P1A C1A 109.03(18)
O6A P1A C1A 107.63(18)
C2C C1C P2C 119.6(3)
C2C C1C P1C 117.6(3)
P2C C1C P1C 122.75(18)
C9A O5A P1A 115.6(3)
C4A O3A P2A 120.2(3)
C3A O4A P2A 119.4(2)
P2A O1A Pr1 144.74(15)
P1B O2B Pr1 144.34(15)
C2A C1A P1A 119.2(3)
C2A C1A P2A 120.3(3)
P1A C1A P2A 120.3(2)
P2B O1B Pr1 141.28(15)
P1A O2A Pr1 143.57(16)
O6A C8A C10A 112.7(4)
N1B C2B C1B 177.5(4)
C8A O6A P1A 114.9(3)
N1A C2A C1A 179.1(6)
C2B C1B P2B 118.3(3)
C2B C1B P1B 121.6(3)
P2B C1B P1B 120.03(19)
N1C C2C C1C 179.7(6)
P2C O1C Pr1 144.79(14)
O4A C3A C5A 111.7(3)
P1C O2C Pr1 145.94(16)
C4A C5A C6A 111.3(3)
C4A C5A C3A 108.1(3)
C6A C5A C3A 110.7(3)
C4A C5A C7A 106.7(3)
C6A C5A C7A 111.4(3)
C3A C5A C7A 108.5(3)
O5A C9A C10A 111.1(3)
C8A C10A C11A 108.9(5)
C8A C10A C9A 107.9(3)
C11A C10A C9A 108.0(4)
C8A C10A C12A 111.1(4)
C11A C10A C12A 111.3(4)
C9A C10A C12A 109.5(4)
O3A C4A C5A 113.0(3)
C3B O6B P2B 116.6(2)
C8B O3B P1B 115.2(2)
C5B O5B P2B 116.5(3)
C9C O5C P2C 117.5(2)
C3C O4C P1C 115.2(2)
C8C O6C P2C 119.8(2)
C9B O4B P1B 116.3(2)
O3C C4C C5C 112.4(3)
C4C O3C P1C 115.2(2)
C3C C5C C4C 108.1(3)
C3C C5C C6C 110.2(4)
C4C C5C C6C 111.5(4)
C3C C5C C7C 108.6(3)
C4C C5C C7C 107.2(4)
C6C C5C C7C 111.2(3)
C5B C4B C3B 109.5(3)
C5B C4B C6B 111.8(5)
C3B C4B C6B 108.6(4)
C5B C4B C7B 108.0(4)
C3B C4B C7B 107.2(4)
C6B C4B C7B 111.7(5)
O6B C3B C4B 112.3(3)
O4C C3C C5C 111.2(3)
C11B C10B C8B 111.3(4)
C11B C10B C9B 111.1(4)
C8B C10B C9B 108.6(3)
C11B C10B C12B 109.2(4)
C8B C10B C12B 109.5(4)
C9B C10B C12B 107.0(4)
O4B C9B C10B 111.5(4)
O5C C9C C10C 111.4(3)
O3B C8B C10B 113.1(3)
O6C C8C C10C 111.2(3)
O5B C5B C4B 112.9(4)
C9C C10C C11C 110.9(4)
C9C C10C C8C 108.0(3)
C11C C10C C8C 111.4(3)
C9C C10C C12C 109.2(3)
C11C C10C C12C 110.6(4)
C8C C10C C12C 106.5(4)

loop_
_geom_bond_atom_site_label_1
_geom_bond_atom_site_label_2
_geom_bond_distance
Pr1 O2C 2.356(2)
Pr1 O2A 2.369(3)
Pr1 O1B 2.437(2)
Pr1 O1C 2.436(2)
Pr1 O2B 2.454(2)
Pr1 O1A 2.500(2)
Pr1 O2 2.504(3)
Pr1 O1 2.575(2)
P1B O2B 1.486(2)
P1B O4B 1.565(3)
P1B O3B 1.579(2)
P1B C1B 1.723(4)
P2B O1B 1.485(2)
P2B O6B 1.574(3)
P2B O5B 1.587(2)
P2B C1B 1.713(3)
P2C O1C 1.481(2)
P2C O5C 1.578(2)
P2C O6C 1.585(2)
P2C C1C 1.707(4)
P1C O2C 1.485(3)
P1C O4C 1.569(2)
P1C O3C 1.576(3)
P1C C1C 1.710(3)
P2A O1A 1.491(3)
P2A O3A 1.565(3)
P2A O4A 1.585(3)
P2A C1A 1.711(4)
P1A O2A 1.487(3)
P1A O5A 1.571(3)
P1A O6A 1.574(3)
P1A C1A 1.715(4)
C1C C2C 1.415(5)
O5A C9A 1.449(5)
O3A C4A 1.459(5)
O4A C3A 1.451(5)
C1A C2A 1.412(6)
C8A O6A 1.466(5)
C8A C10A 1.502(6)
C2B N1B 1.148(5)
C2B C1B 1.406(5)
C2A N1A 1.148(6)
C2C N1C 1.136(5)
C7A C5A 1.534(6)
C3A C5A 1.521(5)
C11A C10A 1.517(7)
C12A C10A 1.538(6)
C5A C4A 1.511(5)
C5A C6A 1.516(6)
C9A C10A 1.526(6)
O6B C3B 1.455(5)
O3B C8B 1.476(5)
O5B C5B 1.461(5)
O5C C9C 1.449(4)
O4C C3C 1.468(4)
O6C C8C 1.463(4)
O4B C9B 1.477(5)
C4C O3C 1.441(4)
C4C C5C 1.513(6)
C6C C5C 1.513(6)
C5C C3C 1.505(5)
C5C C7C 1.534(5)
C4B C5B 1.491(6)
C4B C3B 1.510(6)
C4B C6B 1.519(7)
C4B C7B 1.535(7)
C10B C11B 1.482(6)
C10B C8B 1.503(5)
C10B C9B 1.516(5)
C10B C12B 1.547(6)
C9C C10C 1.510(5)
C8C C10C 1.527(6)
C10C C11C 1.520(6)
C10C C12C 1.533(5)
